data_4113865
loop_
_publ_author_name
'Vladimir K. Dioumaev'
'Leo J. Procopio'
'Patrick J. Carroll'
'Donald H. Berry'

_publ_section_title
;
 Synthesis and Reactivity of Silyl Ruthenium Complexes: The Importance of
 Trans Effects in C-H Activation, Si-C Bond Formation, and Dehydrogenative
 Coupling of Silanes
;
_journal_name_full 'Journal of the American Chemical Society'
_journal_page_first 8043
_journal_page_last 8058
_journal_paper_doi 10.1021/ja035131p
_journal_volume 125
_journal_year 2003
_chemical_formula_sum 'C16 H48 P4 Ru Si'
_chemical_formula_weight 493.58
_space_group_IT_number 15
_symmetry_cell_setting monoclinic
_symmetry_Int_Tables_number 15
_symmetry_space_group_name_Hall '-C 2yc'
_symmetry_space_group_name_H-M 'C 1 2/c 1'
_atom_sites_solution_hydrogens geom
_atom_sites_solution_primary direct
_atom_sites_solution_secondary difmap
_audit_creation_method SHELXL
_cell_angle_alpha 90.00
_cell_angle_beta 103.982(1)
_cell_angle_gamma 90.00
_cell_formula_units_Z 8
_cell_length_a 15.2642(2)
_cell_length_b 10.9388(1)
_cell_length_c 31.0714(4)
_cell_measurement_reflns_used 18969
_cell_measurement_temperature 200(2)
_cell_measurement_theta_max 25.0
_cell_measurement_theta_min 0.0
_cell_volume 5034.34(11)
_computing_structure_refinement 'SHELXL-93 (Sheldrick, 1993)'
_computing_structure_solution 'SIR92 (Altomare, 1993)'
_diffrn_ambient_temperature 200(2)
_diffrn_measurement_device 'image plate area detector'
_diffrn_measurement_device_type 'Rigaku R-AXIS IIc'
_diffrn_measurement_method 'phi oscillations'
_diffrn_radiation_monochromator graphite
_diffrn_radiation_source 'rotating anode'
_diffrn_radiation_type MoK\a
_diffrn_radiation_wavelength 0.71069
_diffrn_reflns_av_R_equivalents 0.0403
_diffrn_reflns_av_sigmaI/netI 0.0288
_diffrn_reflns_limit_h_max 18
_diffrn_reflns_limit_h_min -17
_diffrn_reflns_limit_k_max 12
_diffrn_reflns_limit_k_min -12
_diffrn_reflns_limit_l_max 36
_diffrn_reflns_limit_l_min -34
_diffrn_reflns_number 18969
_diffrn_reflns_theta_max 25.00
_diffrn_reflns_theta_min 2.51
_exptl_absorpt_coefficient_mu 0.922
_exptl_absorpt_correction_type none
_exptl_crystal_density_diffrn 1.302
_exptl_crystal_F_000 2096
_exptl_crystal_size_max 0.22
_exptl_crystal_size_mid 0.14
_exptl_crystal_size_min 0.06
_refine_diff_density_max 0.504
_refine_diff_density_min -0.583
_refine_diff_density_rms 0.084
_refine_ls_extinction_coef 0.00104(12)
_refine_ls_extinction_expression Fc^*^=kFc[1+0.001xFc^2^\l^3^/sin(2\q)]^-1/4^
_refine_ls_extinction_method SHELXL
_refine_ls_goodness_of_fit_all 1.215
_refine_ls_goodness_of_fit_obs 1.238
_refine_ls_hydrogen_treatment noref
_refine_ls_matrix_type full
_refine_ls_number_parameters 200
_refine_ls_number_reflns 4272
_refine_ls_number_restraints 0
_refine_ls_restrained_S_all 1.215
_refine_ls_restrained_S_obs 1.238
_refine_ls_R_factor_all 0.0653
_refine_ls_R_factor_obs 0.0554
_refine_ls_shift/esd_max -0.001
_refine_ls_shift/esd_mean 0.000
_refine_ls_structure_factor_coef Fsqd
_refine_ls_weighting_details 'w=1/[\s^2^(Fo^2^)+(0.0520P)^2^+16.5345P] where P=(Fo^2^+2Fc^2^)/3'
_refine_ls_weighting_scheme calc
_refine_ls_wR_factor_all 0.1295
_refine_ls_wR_factor_obs 0.1239
_reflns_number_observed 3787
_reflns_number_total 4272
_reflns_observed_criterion >2sigma(I)
_cod_data_source_file ja035131psi20030313_065835.cif
_cod_data_source_block 7a
_cod_depositor_comments
;
The following automatic conversions were performed:

'_refine_ls_weighting_scheme' value 'calc
w=1/[\s^2^(Fo^2^)+(0.0520P)^2^+16.5345P] where P=(Fo^2^+2Fc^2^)/3'
was changed to 'calc'. New tag '_refine_ls_weighting_details' was
created. The value of the new tag was set to
'w=1/[\s^2^(Fo^2^)+(0.0520P)^2^+16.5345P] where P=(Fo^2^+2Fc^2^)/3'.

Automatic conversion script
Id: cif_fix_values 3143 2015-03-26 13:38:13Z robertas 
;
_cod_original_cell_volume 5034.34(10)
_cod_original_sg_symbol_H-M 'C 2/c '
_cod_database_code 4113865

loop_
_symmetry_equiv_pos_as_xyz
'x, y, z'
'-x, y, -z+1/2'
'x+1/2, y+1/2, z'
'-x+1/2, y+1/2, -z+1/2'
'-x, -y, -z'
'x, -y, z-1/2'
'-x+1/2, -y+1/2, -z'
'x+1/2, -y+1/2, z-1/2'

loop_
_atom_site_aniso_label
_atom_site_aniso_U_11
_atom_site_aniso_U_22
_atom_site_aniso_U_33
_atom_site_aniso_U_23
_atom_site_aniso_U_13
_atom_site_aniso_U_12
Ru1 0.0267(2) 0.0268(2) 0.0255(2) -0.00040(14) 0.00689(15) 0.00025(14)
P1 0.0460(8) 0.0466(8) 0.0293(6) -0.0041(6) 0.0001(6) 0.0071(6)
P2 0.0320(6) 0.0530(8) 0.0359(7) 0.0028(6) 0.0140(5) 0.0027(6)
P3 0.0265(6) 0.0460(8) 0.0397(7) -0.0062(6) 0.0034(5) 0.0001(5)
P4 0.0635(9) 0.0276(7) 0.0476(8) -0.0016(6) 0.0152(7) 0.0005(6)
Si1 0.0520(8) 0.0274(7) 0.0439(8) 0.0013(6) 0.0068(7) 0.0040(6)
C1 0.126(6) 0.064(4) 0.037(3) 0.006(3) 0.013(4) 0.030(4)
C2 0.050(4) 0.146(7) 0.058(4) -0.034(4) -0.008(3) 0.014(4)
C3 0.065(4) 0.057(3) 0.039(3) -0.008(3) 0.010(3) -0.004(3)
C4 0.091(5) 0.088(5) 0.058(4) -0.009(3) 0.043(4) 0.013(4)
C5 0.035(3) 0.105(6) 0.072(4) 0.018(4) 0.019(3) 0.003(3)
C6 0.058(4) 0.087(5) 0.053(4) 0.020(3) 0.024(3) 0.000(3)
C7 0.056(4) 0.095(6) 0.115(7) 0.012(5) -0.018(4) -0.032(4)
C8 0.053(4) 0.133(7) 0.049(4) 0.002(4) -0.003(3) -0.014(4)
C9 0.041(4) 0.127(7) 0.130(7) -0.062(6) -0.016(4) 0.035(4)
C10 0.094(5) 0.056(4) 0.089(5) -0.028(4) 0.007(4) 0.003(4)
C11 0.130(7) 0.044(4) 0.103(6) 0.017(4) 0.050(5) -0.014(4)
C12 0.091(5) 0.046(3) 0.057(4) 0.001(3) 0.009(3) 0.030(3)
C13 0.092(5) 0.046(4) 0.072(4) 0.016(3) 0.002(4) 0.015(3)
C14 0.075(4) 0.048(3) 0.069(4) -0.015(3) 0.004(3) 0.019(3)
C15 0.079(4) 0.043(3) 0.071(4) 0.003(3) 0.014(3) -0.017(3)
C16 0.054(3) 0.062(4) 0.051(3) -0.004(3) 0.026(3) -0.003(3)

loop_
_atom_site_label
_atom_site_type_symbol
_atom_site_fract_x
_atom_site_fract_y
_atom_site_fract_z
_atom_site_U_iso_or_equiv
_atom_site_thermal_displace_type
_atom_site_occupancy
_atom_site_calc_flag
Ru1 Ru 0.19211(2) 0.25185(3) 0.120809(11) 0.0262(2) Uani 1 d
P1 P 0.09047(10) 0.23127(12) 0.05037(4) 0.0422(3) Uani 1 d
P2 P 0.09522(9) 0.23951(12) 0.16863(4) 0.0393(3) Uani 1 d
P3 P 0.32698(8) 0.25616(12) 0.17464(4) 0.0382(3) Uani 1 d
P4 P 0.17716(10) 0.46846(12) 0.11631(5) 0.0459(4) Uani 1 d
Si1 Si 0.20316(10) 0.02672(12) 0.12198(5) 0.0420(4) Uani 1 d
C1 C 0.0899(6) 0.3525(6) 0.0092(2) 0.077(2) Uani 1 d
C2 C -0.0317(5) 0.2155(8) 0.0419(2) 0.088(3) Uani 1 d
C3 C 0.1088(4) 0.1071(5) 0.0141(2) 0.0542(14) Uani 1 d
C4 C 0.0936(5) 0.3659(7) 0.2079(2) 0.075(2) Uani 1 d
C5 C -0.0272(4) 0.2271(7) 0.1469(2) 0.070(2) Uani 1 d
C6 C 0.1052(4) 0.1163(6) 0.2100(2) 0.064(2) Uani 1 d
C7 C 0.3954(5) 0.3950(8) 0.1801(3) 0.095(3) Uani 1 d
C8 C 0.3341(5) 0.2354(7) 0.2335(2) 0.081(2) Uani 1 d
C9 C 0.4160(5) 0.1539(8) 0.1685(3) 0.106(3) Uani 1 d
C10 C 0.2161(5) 0.5702(6) 0.1650(3) 0.082(2) Uani 1 d
C11 C 0.2314(6) 0.5528(6) 0.0784(3) 0.089(2) Uani 1 d
C12 C 0.0618(5) 0.5287(5) 0.0995(2) 0.066(2) Uani 1 d
C13 C 0.2565(5) -0.0611(6) 0.1754(2) 0.073(2) Uani 1 d
C14 C 0.2714(4) -0.0492(5) 0.0850(2) 0.066(2) Uani 1 d
C15 C 0.0918(5) -0.0622(5) 0.1066(2) 0.065(2) Uani 1 d
C16 C 0.2885(4) 0.2606(5) 0.0778(2) 0.0536(14) Uani 1 d
H1A H 0.1499 0.3660 0.0064 0.091 Uiso 1 d
H1B H 0.0672 0.4262 0.0187 0.091 Uiso 1 d
H1C H 0.0529 0.3286 -0.0186 0.091 Uiso 1 d
H2C H -0.0587 0.2070 0.0112 0.113 Uiso 1 d
H2A H -0.0554 0.2851 0.0533 0.113 Uiso 1 d
H2B H -0.0444 0.1442 0.0572 0.113 Uiso 1 d
H3B H 0.1689 0.1116 0.0102 0.067 Uiso 1 d
H3C H 0.0674 0.1146 -0.0141 0.067 Uiso 1 d
H3A H 0.1003 0.0307 0.0269 0.067 Uiso 1 d
H4A H 0.0817 0.4411 0.1920 0.092 Uiso 1 d
H4B H 0.1501 0.3709 0.2288 0.092 Uiso 1 d
H4C H 0.0473 0.3517 0.2230 0.092 Uiso 1 d
H5C H -0.0567 0.2330 0.1706 0.088 Uiso 1 d
H5A H -0.0419 0.1509 0.1323 0.088 Uiso 1 d
H5B H -0.0483 0.2916 0.1264 0.088 Uiso 1 d
H6B H 0.0602 0.1262 0.2262 0.079 Uiso 1 d
H6C H 0.1635 0.1202 0.2302 0.079 Uiso 1 d
H6A H 0.0983 0.0394 0.1956 0.079 Uiso 1 d
H7A H 0.4025 0.4178 0.1514 0.117 Uiso 1 d
H7B H 0.4536 0.3785 0.1988 0.117 Uiso 1 d
H7C H 0.3672 0.4580 0.1920 0.117 Uiso 1 d
H8C H 0.3952 0.2404 0.2494 0.099 Uiso 1 d
H8A H 0.3104 0.1574 0.2380 0.099 Uiso 1 d
H8B H 0.2999 0.2973 0.2433 0.099 Uiso 1 d
H9B H 0.4335 0.1735 0.1418 0.127 Uiso 1 d
H9C H 0.3959 0.0724 0.1674 0.127 Uiso 1 d
H9A H 0.4669 0.1646 0.1930 0.127 Uiso 1 d
H10A H 0.2782 0.5894 0.1680 0.100 Uiso 1 d
H10B H 0.2091 0.5298 0.1909 0.100 Uiso 1 d
H10C H 0.1816 0.6432 0.1607 0.100 Uiso 1 d
H11C H 0.2170 0.6373 0.0791 0.109 Uiso 1 d
H11A H 0.2118 0.5219 0.0495 0.109 Uiso 1 d
H11B H 0.2957 0.5437 0.0884 0.109 Uiso 1 d
H12B H 0.0294 0.4894 0.0734 0.085 Uiso 1 d
H12C H 0.0632 0.6145 0.0945 0.085 Uiso 1 d
H12A H 0.0312 0.5148 0.1227 0.085 Uiso 1 d
H13A H 0.3170 -0.0349 0.1870 0.092 Uiso 1 d
H13B H 0.2548 -0.1459 0.1703 0.092 Uiso 1 d
H13C H 0.2230 -0.0438 0.1977 0.092 Uiso 1 d
H14C H 0.2477 -0.0248 0.0552 0.081 Uiso 1 d
H14A H 0.2673 -0.1352 0.0874 0.081 Uiso 1 d
H14B H 0.3326 -0.0243 0.0946 0.081 Uiso 1 d
H15B H 0.0628 -0.0565 0.1303 0.082 Uiso 1 d
H15C H 0.1037 -0.1443 0.1012 0.082 Uiso 1 d
H15A H 0.0540 -0.0265 0.0807 0.082 Uiso 1 d
H16A H 0.2564 0.2701 0.0477 0.069 Uiso 1 d
H16B H 0.3226 0.1863 0.0806 0.069 Uiso 1 d
H16C H 0.3286 0.3272 0.0864 0.069 Uiso 1 d

loop_
_atom_type_symbol
_atom_type_description
_atom_type_scat_dispersion_real
_atom_type_scat_dispersion_imag
_atom_type_scat_source
C C 0.0033 0.0016 'International Tables Vol C Tables 4.2.6.8 and 6.1.1.4'
H H 0.0000 0.0000 'International Tables Vol C Tables 4.2.6.8 and 6.1.1.4'
Ru Ru -1.2594 0.8363 'International Tables Vol C Tables 4.2.6.8 and 6.1.1.4'
P P 0.1023 0.0942 'International Tables Vol C Tables 4.2.6.8 and 6.1.1.4'
Si Si 0.0817 0.0704 'International Tables Vol C Tables 4.2.6.8 and 6.1.1.4'

loop_
_geom_angle_atom_site_label_1
_geom_angle_atom_site_label_2
_geom_angle_atom_site_label_3
_geom_angle
C16 Ru1 P3 80.3(2)
C16 Ru1 P2 177.6(2)
P3 Ru1 P2 97.49(5)
C16 Ru1 P1 80.2(2)
P3 Ru1 P1 159.74(5)
P2 Ru1 P1 102.00(5)
C16 Ru1 P4 89.41(15)
P3 Ru1 P4 94.47(5)
P2 Ru1 P4 91.63(5)
P1 Ru1 P4 90.47(5)
C16 Ru1 Si1 89.95(15)
P3 Ru1 Si1 87.94(5)
P2 Ru1 Si1 89.11(5)
P1 Ru1 Si1 86.90(5)
P4 Ru1 Si1 177.36(5)
C2 P1 C3 98.3(3)
C2 P1 C1 97.8(4)
C3 P1 C1 94.7(3)
C2 P1 Ru1 124.0(2)
C3 P1 Ru1 118.5(2)
C1 P1 Ru1 117.8(2)
C5 P2 C6 96.2(3)
C5 P2 C4 97.1(3)
C6 P2 C4 95.7(3)
C5 P2 Ru1 121.0(2)
C6 P2 Ru1 121.8(2)
C4 P2 Ru1 119.2(2)
C9 P3 C8 99.5(4)
C9 P3 C7 95.6(4)
C8 P3 C7 96.7(4)
C9 P3 Ru1 118.1(2)
C8 P3 Ru1 123.4(2)
C7 P3 Ru1 118.1(2)
C12 P4 C11 100.7(3)
C12 P4 C10 96.5(3)
C11 P4 C10 96.7(4)
C12 P4 Ru1 116.5(2)
C11 P4 Ru1 118.9(2)
C10 P4 Ru1 122.8(2)
C14 Si1 C15 102.0(3)
C14 Si1 C13 97.1(3)
C15 Si1 C13 97.3(3)
C14 Si1 Ru1 118.0(2)
C15 Si1 Ru1 116.7(2)
C13 Si1 Ru1 121.6(2)

loop_
_geom_bond_atom_site_label_1
_geom_bond_atom_site_label_2
_geom_bond_distance
Ru1 C16 2.215(6)
Ru1 P3 2.3181(12)
Ru1 P2 2.3400(13)
Ru1 P1 2.3680(13)
Ru1 P4 2.3813(13)
Ru1 Si1 2.4681(14)
P1 C2 1.828(7)
P1 C3 1.829(6)
P1 C1 1.841(6)
P2 C5 1.833(6)
P2 C6 1.843(6)
P2 C4 1.848(7)
P3 C9 1.805(7)
P3 C8 1.819(7)
P3 C7 1.827(7)
P4 C12 1.834(6)
P4 C11 1.843(7)
P4 C10 1.857(7)
Si1 C14 1.916(6)
Si1 C15 1.916(6)
Si1 C13 1.921(6)
